data_7023776
loop_
_publ_author_name
'Krchov\'a, Tereza'
'Kotek, Jan'
'Jir\'ak, Daniel'
'Havl\'i\<ckov\'a, Jana'
'C\'isa\<rov\'a, Ivana'
'Hermann, Petr'

_publ_section_title
;
 Lanthanide(iii) complexes of aminoethyl-DO3A as PARACEST contrast agents
 based on decoordination of the weakly bound amino group.
;
_journal_issue 44
_journal_name_full 'Dalton transactions (Cambridge, England : 2003)'
_journal_page_first 15735
_journal_page_last 15747
_journal_paper_doi 10.1039/c3dt52031e
_journal_volume 42
_journal_year 2013
_chemical_compound_source 'synthesized by the authors'
_chemical_formula_moiety 'C16 H31 N5 O6, 5(H2 O)'
_chemical_formula_sum 'C16 H41 N5 O11'
_chemical_formula_weight 479.54
_chemical_name_systematic
; 
 ? 
;
_space_group_IT_number 14
_symmetry_cell_setting monoclinic
_symmetry_space_group_name_Hall '-P 2ybc'
_symmetry_space_group_name_H-M 'P 1 21/c 1'
_atom_sites_solution_hydrogens difmap
_atom_sites_solution_primary direct
_atom_sites_solution_secondary difmap
_audit_creation_method SHELXL-97
_cell_angle_alpha 90.00
_cell_angle_beta 92.1431(12)
_cell_angle_gamma 90.00
_cell_formula_units_Z 4
_cell_length_a 7.80380(10)
_cell_length_b 16.7236(3)
_cell_length_c 17.8081(3)
_cell_measurement_reflns_used 9965
_cell_measurement_temperature 150(1)
_cell_measurement_theta_max 27.53
_cell_measurement_theta_min 2.44
_cell_volume 2322.47(6)
_computing_cell_refinement 'Bruker SAINT'
_computing_data_collection 'Bruker APEX2'
_computing_data_reduction 'Bruker SAINT'
_computing_molecular_graphics 'Bruker SHELXTL'
_computing_publication_material 'Bruker SHELXTL'
_computing_structure_refinement 'SHELXL-97 (Sheldrick, 2008)'
_computing_structure_solution 'SHELXS-97 (Sheldrick, 2008)'
_diffrn_ambient_temperature 150(1)
_diffrn_measured_fraction_theta_full 0.997
_diffrn_measured_fraction_theta_max 0.997
_diffrn_measurement_device_type 'Bruker APEX-II CCD'
_diffrn_measurement_method '\f and \w scans'
_diffrn_radiation_monochromator graphite
_diffrn_radiation_source 'fine-focus sealed tube'
_diffrn_radiation_type MoK\a
_diffrn_radiation_wavelength 0.71073
_diffrn_reflns_av_R_equivalents 0.0258
_diffrn_reflns_av_sigmaI/netI 0.0204
_diffrn_reflns_limit_h_max 9
_diffrn_reflns_limit_h_min -10
_diffrn_reflns_limit_k_max 21
_diffrn_reflns_limit_k_min -21
_diffrn_reflns_limit_l_max 23
_diffrn_reflns_limit_l_min -23
_diffrn_reflns_number 34482
_diffrn_reflns_theta_full 27.59
_diffrn_reflns_theta_max 27.59
_diffrn_reflns_theta_min 1.67
_exptl_absorpt_coefficient_mu 0.115
_exptl_absorpt_correction_type none
_exptl_crystal_colour colourless
_exptl_crystal_density_diffrn 1.371
_exptl_crystal_density_method 'not measured'
_exptl_crystal_description bar
_exptl_crystal_F_000 1040
_exptl_crystal_size_max 0.49
_exptl_crystal_size_mid 0.28
_exptl_crystal_size_min 0.21
_refine_diff_density_max 0.299
_refine_diff_density_min -0.214
_refine_diff_density_rms 0.043
_refine_ls_extinction_method none
_refine_ls_goodness_of_fit_ref 1.034
_refine_ls_hydrogen_treatment mixed
_refine_ls_matrix_type full
_refine_ls_number_parameters 349
_refine_ls_number_reflns 5358
_refine_ls_number_restraints 0
_refine_ls_restrained_S_all 1.034
_refine_ls_R_factor_all 0.0462
_refine_ls_R_factor_gt 0.0344
_refine_ls_shift/su_max 0.000
_refine_ls_shift/su_mean 0.000
_refine_ls_structure_factor_coef Fsqd
_refine_ls_weighting_details 'calc w=1/[\s^2^(Fo^2^)+(0.0406P)^2^+0.8593P] where P=(Fo^2^+2Fc^2^)/3'
_refine_ls_weighting_scheme calc
_refine_ls_wR_factor_gt 0.0814
_refine_ls_wR_factor_ref 0.0873
_reflns_number_gt 4408
_reflns_number_total 5358
_reflns_threshold_expression >2sigma(I)
_cod_data_source_file c3dt52031e.txt
_cod_data_source_block tkdl
_cod_original_sg_symbol_H-M 'P 21/c'
_cod_database_code 7023776

loop_
_symmetry_equiv_pos_as_xyz
'x, y, z'
'-x, y+1/2, -z+1/2'
'-x, -y, -z'
'x, -y-1/2, z-1/2'

loop_
_atom_site_label
_atom_site_type_symbol
_atom_site_fract_x
_atom_site_fract_y
_atom_site_fract_z
_atom_site_U_iso_or_equiv
_atom_site_adp_type
_atom_site_occupancy
_atom_site_symmetry_multiplicity
_atom_site_calc_flag
_atom_site_refinement_flags
N1 N 0.35242(12) 0.26824(6) 0.28521(6) 0.0146(2) Uani 1 1 d .
H11 H 0.3709(18) 0.3106(9) 0.2559(9) 0.020(4) Uiso 1 1 d .
C2 C 0.32363(16) 0.29912(7) 0.36294(7) 0.0181(2) Uani 1 1 d .
H21 H 0.4334 0.3113 0.3876 0.022 Uiso 1 1 calc R
H22 H 0.2690 0.2579 0.3919 0.022 Uiso 1 1 calc R
C3 C 0.21227(16) 0.37364(7) 0.36155(7) 0.0181(2) Uani 1 1 d .
H31 H 0.0953 0.3589 0.3473 0.022 Uiso 1 1 calc R
H32 H 0.2121 0.3965 0.4116 0.022 Uiso 1 1 calc R
N4 N 0.27271(12) 0.43407(6) 0.30882(5) 0.0146(2) Uani 1 1 d .
C5 C 0.14541(15) 0.49874(7) 0.30012(7) 0.0174(2) Uani 1 1 d .
H51 H 0.2030 0.5483 0.2883 0.021 Uiso 1 1 calc R
H52 H 0.0880 0.5061 0.3470 0.021 Uiso 1 1 calc R
C6 C 0.01489(15) 0.47911(7) 0.23837(7) 0.0172(2) Uani 1 1 d .
H61 H -0.0724 0.5204 0.2357 0.021 Uiso 1 1 calc R
H62 H -0.0405 0.4288 0.2494 0.021 Uiso 1 1 calc R
N7 N 0.09987(12) 0.47314(6) 0.16384(5) 0.0130(2) Uani 1 1 d .
H71 H 0.205(2) 0.4532(8) 0.1721(8) 0.018(4) Uiso 1 1 d .
C8 C -0.00102(15) 0.41860(7) 0.11176(7) 0.0162(2) Uani 1 1 d .
H81 H 0.0369 0.4264 0.0610 0.019 Uiso 1 1 calc R
H82 H -0.1211 0.4335 0.1123 0.019 Uiso 1 1 calc R
C9 C 0.01588(14) 0.33070(7) 0.13173(7) 0.0160(2) Uani 1 1 d .
H91 H -0.0309 0.3221 0.1808 0.019 Uiso 1 1 calc R
H92 H -0.0521 0.2996 0.0955 0.019 Uiso 1 1 calc R
N10 N 0.19376(12) 0.30125(6) 0.13301(5) 0.0139(2) Uani 1 1 d .
C11 C 0.20042(15) 0.22142(7) 0.16844(7) 0.0166(2) Uani 1 1 d .
H111 H 0.3040 0.1943 0.1540 0.020 Uiso 1 1 calc R
H112 H 0.1032 0.1902 0.1498 0.020 Uiso 1 1 calc R
C12 C 0.19793(14) 0.22524(7) 0.25323(7) 0.0158(2) Uani 1 1 d .
H121 H 0.0950 0.2527 0.2680 0.019 Uiso 1 1 calc R
H122 H 0.1953 0.1714 0.2734 0.019 Uiso 1 1 calc R
C20 C 0.51195(15) 0.21853(7) 0.28415(8) 0.0202(3) Uani 1 1 d .
H201 H 0.4956 0.1752 0.2484 0.024 Uiso 1 1 calc R
H202 H 0.5346 0.1954 0.3335 0.024 Uiso 1 1 calc R
C21 C 0.66526(15) 0.26941(8) 0.26233(7) 0.0184(2) Uani 1 1 d .
O211 O 0.63278(11) 0.33380(5) 0.22924(5) 0.02104(19) Uani 1 1 d .
O212 O 0.80869(11) 0.24038(7) 0.27886(6) 0.0320(2) Uani 1 1 d .
C30 C 0.44039(15) 0.46655(7) 0.33178(7) 0.0171(2) Uani 1 1 d .
H301 H 0.5139 0.4231 0.3492 0.020 Uiso 1 1 calc R
H302 H 0.4266 0.5028 0.3736 0.020 Uiso 1 1 calc R
C31 C 0.52837(15) 0.51110(7) 0.26894(7) 0.0146(2) Uani 1 1 d .
O311 O 0.46400(11) 0.50841(5) 0.20318(5) 0.01848(18) Uani 1 1 d .
O312 O 0.66205(11) 0.54839(5) 0.28915(5) 0.01926(19) Uani 1 1 d .
C40 C 0.11659(15) 0.55462(7) 0.12938(7) 0.0147(2) Uani 1 1 d .
H401 H 0.1676 0.5906 0.1666 0.018 Uiso 1 1 calc R
H402 H 0.0029 0.5747 0.1158 0.018 Uiso 1 1 calc R
C41 C 0.22495(14) 0.55578(7) 0.05967(6) 0.0140(2) Uani 1 1 d .
O411 O 0.29770(11) 0.49327(5) 0.03950(5) 0.01914(19) Uani 1 1 d .
O412 O 0.22962(11) 0.62158(5) 0.02636(5) 0.01954(19) Uani 1 1 d .
C50 C 0.25715(15) 0.29497(7) 0.05615(7) 0.0177(2) Uani 1 1 d .
H501 H 0.2107 0.3388 0.0261 0.021 Uiso 1 1 calc R
H502 H 0.2159 0.2454 0.0336 0.021 Uiso 1 1 calc R
C51 C 0.45095(16) 0.29687(7) 0.05445(7) 0.0194(3) Uani 1 1 d .
H511 H 0.4976 0.2533 0.0848 0.023 Uiso 1 1 calc R
H512 H 0.4854 0.2888 0.0032 0.023 Uiso 1 1 calc R
N52 N 0.52403(14) 0.37394(6) 0.08322(6) 0.0159(2) Uani 1 1 d .
H521 H 0.453(2) 0.4158(10) 0.0764(9) 0.028(4) Uiso 1 1 d .
H522 H 0.557(2) 0.3702(9) 0.1335(10) 0.026(4) Uiso 1 1 d .
H523 H 0.620(2) 0.3848(9) 0.0564(9) 0.026(4) Uiso 1 1 d .
O1W O 0.31293(13) 0.08142(6) 0.39467(6) 0.0265(2) Uani 1 1 d .
H11W H 0.325(2) 0.0549(11) 0.4353(12) 0.042(5) Uiso 1 1 d .
H12W H 0.376(3) 0.0590(12) 0.3639(12) 0.047(6) Uiso 1 1 d .
O2W O 0.20487(13) 0.04443(6) 0.06672(6) 0.0268(2) Uani 1 1 d .
H21W H 0.246(3) 0.0408(11) 0.1128(12) 0.046(5) Uiso 1 1 d .
H22W H 0.187(2) -0.0032(13) 0.0507(11) 0.049(6) Uiso 1 1 d .
O3W O 0.08398(14) 0.76105(6) 0.07199(7) 0.0317(2) Uani 1 1 d .
H31W H 0.120(2) 0.7607(12) 0.1187(13) 0.050(6) Uiso 1 1 d .
H32W H 0.128(3) 0.7187(13) 0.0537(12) 0.053(6) Uiso 1 1 d .
O4W O 0.12329(14) 0.59958(7) 0.49189(7) 0.0318(2) Uani 1 1 d .
H41W H 0.110(3) 0.6424(14) 0.5151(13) 0.059(6) Uiso 1 1 d .
H42W H 0.023(3) 0.5897(12) 0.4688(12) 0.056(6) Uiso 1 1 d .
O5W O 0.50458(16) 0.12191(7) 0.00878(7) 0.0363(3) Uani 1 1 d .
H51W H 0.425(3) 0.0884(13) 0.0281(13) 0.064(7) Uiso 1 1 d .
H52W H 0.615(3) 0.1033(13) 0.0224(14) 0.071(7) Uiso 1 1 d .

loop_
_atom_site_aniso_label
_atom_site_aniso_U_11
_atom_site_aniso_U_22
_atom_site_aniso_U_33
_atom_site_aniso_U_23
_atom_site_aniso_U_13
_atom_site_aniso_U_12
N1 0.0111(4) 0.0151(5) 0.0178(5) 0.0044(4) 0.0011(4) -0.0012(4)
C2 0.0196(6) 0.0205(6) 0.0142(6) 0.0038(5) -0.0006(5) -0.0046(5)
C3 0.0198(6) 0.0201(6) 0.0145(6) 0.0012(5) 0.0041(5) -0.0040(5)
N4 0.0144(5) 0.0157(5) 0.0137(5) 0.0008(4) 0.0017(4) -0.0026(4)
C5 0.0205(6) 0.0172(6) 0.0148(6) -0.0022(5) 0.0063(5) 0.0001(5)
C6 0.0144(5) 0.0205(6) 0.0172(6) 0.0014(5) 0.0068(5) 0.0013(4)
N7 0.0104(4) 0.0147(5) 0.0141(5) 0.0007(4) 0.0016(4) 0.0018(4)
C8 0.0132(5) 0.0167(6) 0.0183(6) 0.0004(5) -0.0037(4) -0.0002(4)
C9 0.0129(5) 0.0156(5) 0.0194(6) 0.0015(5) -0.0007(4) -0.0019(4)
N10 0.0139(5) 0.0140(5) 0.0138(5) 0.0005(4) 0.0009(4) 0.0001(4)
C11 0.0164(5) 0.0137(5) 0.0196(6) 0.0000(5) 0.0005(5) -0.0007(4)
C12 0.0106(5) 0.0170(6) 0.0197(6) 0.0027(5) -0.0001(4) -0.0022(4)
C20 0.0124(5) 0.0188(6) 0.0293(7) 0.0050(5) -0.0004(5) 0.0027(5)
C21 0.0141(5) 0.0284(7) 0.0126(5) 0.0017(5) 0.0010(4) 0.0005(5)
O211 0.0187(4) 0.0235(5) 0.0210(4) 0.0040(4) 0.0013(4) -0.0025(3)
O212 0.0117(4) 0.0517(6) 0.0328(6) 0.0174(5) 0.0017(4) 0.0041(4)
C30 0.0185(6) 0.0196(6) 0.0130(5) -0.0003(5) -0.0003(4) -0.0059(5)
C31 0.0149(5) 0.0126(5) 0.0166(6) -0.0007(4) 0.0032(4) 0.0011(4)
O311 0.0176(4) 0.0235(4) 0.0144(4) 0.0021(3) 0.0013(3) -0.0029(3)
O312 0.0164(4) 0.0205(4) 0.0209(4) 0.0004(4) 0.0008(3) -0.0051(3)
C40 0.0148(5) 0.0135(5) 0.0159(6) 0.0013(4) 0.0015(4) 0.0018(4)
C41 0.0117(5) 0.0169(6) 0.0132(5) -0.0005(4) -0.0015(4) -0.0007(4)
O411 0.0218(4) 0.0175(4) 0.0184(4) -0.0006(3) 0.0050(3) 0.0043(3)
O412 0.0234(4) 0.0168(4) 0.0188(4) 0.0034(3) 0.0059(4) 0.0020(3)
C50 0.0200(6) 0.0195(6) 0.0136(6) -0.0026(5) 0.0004(5) -0.0034(5)
C51 0.0208(6) 0.0176(6) 0.0201(6) -0.0041(5) 0.0059(5) -0.0012(5)
N52 0.0149(5) 0.0164(5) 0.0165(5) 0.0003(4) 0.0023(4) 0.0000(4)
O1W 0.0262(5) 0.0336(5) 0.0202(5) 0.0034(4) 0.0072(4) 0.0087(4)
O2W 0.0294(5) 0.0259(5) 0.0245(5) 0.0002(4) -0.0054(4) 0.0015(4)
O3W 0.0404(6) 0.0243(5) 0.0304(6) -0.0026(4) 0.0004(5) 0.0130(5)
O4W 0.0283(5) 0.0290(6) 0.0376(6) -0.0058(5) -0.0031(5) 0.0003(4)
O5W 0.0352(6) 0.0306(6) 0.0429(7) 0.0103(5) -0.0008(5) 0.0020(5)

loop_
_atom_type_symbol
_atom_type_description
_atom_type_scat_dispersion_real
_atom_type_scat_dispersion_imag
_atom_type_scat_source
C C 0.0033 0.0016 'International Tables Vol C Tables 4.2.6.8 and 6.1.1.4'
H H 0.0000 0.0000 'International Tables Vol C Tables 4.2.6.8 and 6.1.1.4'
N N 0.0061 0.0033 'International Tables Vol C Tables 4.2.6.8 and 6.1.1.4'
O O 0.0106 0.0060 'International Tables Vol C Tables 4.2.6.8 and 6.1.1.4'

loop_
_geom_angle_atom_site_label_1
_geom_angle_atom_site_label_2
_geom_angle_atom_site_label_3
_geom_angle
C20 N1 C12 112.72(9)
C20 N1 C2 110.82(9)
C12 N1 C2 111.68(9)
C20 N1 H11 106.2(9)
C12 N1 H11 107.7(10)
C2 N1 H11 107.4(9)
N1 C2 C3 111.85(10)
N1 C2 H21 109.2
C3 C2 H21 109.2
N1 C2 H22 109.2
C3 C2 H22 109.2
H21 C2 H22 107.9
N4 C3 C2 112.19(9)
N4 C3 H31 109.2
C2 C3 H31 109.2
N4 C3 H32 109.2
C2 C3 H32 109.2
H31 C3 H32 107.9
C30 N4 C3 112.48(9)
C30 N4 C5 110.49(9)
C3 N4 C5 109.93(9)
N4 C5 C6 110.59(10)
N4 C5 H51 109.5
C6 C5 H51 109.5
N4 C5 H52 109.5
C6 C5 H52 109.5
H51 C5 H52 108.1
C5 C6 N7 110.42(9)
C5 C6 H61 109.6
N7 C6 H61 109.6
C5 C6 H62 109.6
N7 C6 H62 109.6
H61 C6 H62 108.1
C40 N7 C8 110.48(9)
C40 N7 C6 110.31(9)
C8 N7 C6 110.23(9)
C40 N7 H71 108.2(9)
C8 N7 H71 109.4(9)
C6 N7 H71 108.1(9)
N7 C8 C9 113.86(9)
N7 C8 H81 108.8
C9 C8 H81 108.8
N7 C8 H82 108.8
C9 C8 H82 108.8
H81 C8 H82 107.7
N10 C9 C8 113.67(9)
N10 C9 H91 108.8
C8 C9 H91 108.8
N10 C9 H92 108.8
C8 C9 H92 108.8
H91 C9 H92 107.7
C9 N10 C50 110.97(9)
C9 N10 C11 109.09(9)
C50 N10 C11 108.92(9)
N10 C11 C12 112.77(10)
N10 C11 H111 109.0
C12 C11 H111 109.0
N10 C11 H112 109.0
C12 C11 H112 109.0
H111 C11 H112 107.8
N1 C12 C11 111.08(9)
N1 C12 H121 109.4
C11 C12 H121 109.4
N1 C12 H122 109.4
C11 C12 H122 109.4
H121 C12 H122 108.0
N1 C20 C21 110.66(10)
N1 C20 H201 109.5
C21 C20 H201 109.5
N1 C20 H202 109.5
C21 C20 H202 109.5
H201 C20 H202 108.1
O212 C21 O211 127.76(12)
O212 C21 C20 115.32(11)
O211 C21 C20 116.90(10)
N4 C30 C31 113.48(10)
N4 C30 H301 108.9
C31 C30 H301 108.9
N4 C30 H302 108.9
C31 C30 H302 108.9
H301 C30 H302 107.7
O312 C31 O311 125.65(11)
O312 C31 C30 115.03(10)
O311 C31 C30 119.31(10)
N7 C40 C41 113.74(9)
N7 C40 H401 108.8
C41 C40 H401 108.8
N7 C40 H402 108.8
C41 C40 H402 108.8
H401 C40 H402 107.7
O411 C41 O412 125.33(11)
O411 C41 C40 119.63(10)
O412 C41 C40 115.02(10)
N10 C50 C51 112.74(10)
N10 C50 H501 109.0
C51 C50 H501 109.0
N10 C50 H502 109.0
C51 C50 H502 109.0
H501 C50 H502 107.8
N52 C51 C50 112.37(10)
N52 C51 H511 109.1
C50 C51 H511 109.1
N52 C51 H512 109.1
C50 C51 H512 109.1
H511 C51 H512 107.9
C51 N52 H521 113.5(10)
C51 N52 H522 111.3(10)
H521 N52 H522 109.5(14)
C51 N52 H523 107.4(10)
H521 N52 H523 106.7(14)
H522 N52 H523 108.2(14)
H11W O1W H12W 105.9(18)
H21W O2W H22W 107.4(18)
H31W O3W H32W 103.7(19)
H41W O4W H42W 105.4(19)
H51W O5W H52W 109.3(19)

loop_
_geom_bond_atom_site_label_1
_geom_bond_atom_site_label_2
_geom_bond_distance
N1 C20 1.4977(15)
N1 C12 1.4979(15)
N1 C2 1.5020(15)
N1 H11 0.894(16)
C2 C3 1.5190(17)
C2 H21 0.9700
C2 H22 0.9700
C3 N4 1.4693(15)
C3 H31 0.9700
C3 H32 0.9700
N4 C30 1.4610(15)
N4 C5 1.4728(15)
C5 C6 1.5068(17)
C5 H51 0.9700
C5 H52 0.9700
C6 N7 1.5090(14)
C6 H61 0.9700
C6 H62 0.9700
N7 C40 1.5023(14)
N7 C8 1.5024(15)
N7 H71 0.892(15)
C8 C9 1.5170(16)
C8 H81 0.9700
C8 H82 0.9700
C9 N10 1.4723(14)
C9 H91 0.9700
C9 H92 0.9700
N10 C50 1.4764(15)
N10 C11 1.4767(15)
C11 C12 1.5121(17)
C11 H111 0.9700
C11 H112 0.9700
C12 H121 0.9700
C12 H122 0.9700
C20 C21 1.5301(17)
C20 H201 0.9700
C20 H202 0.9700
C21 O212 1.2451(15)
C21 O211 1.2490(15)
C30 C31 1.5284(16)
C30 H301 0.9700
C30 H302 0.9700
C31 O312 1.2565(14)
C31 O311 1.2578(15)
C40 C41 1.5280(16)
C40 H401 0.9700
C40 H402 0.9700
C41 O411 1.2487(14)
C41 O412 1.2513(14)
C50 C51 1.5141(17)
C50 H501 0.9700
C50 H502 0.9700
C51 N52 1.4923(16)
C51 H511 0.9700
C51 H512 0.9700
N52 H521 0.900(17)
N52 H522 0.925(17)
N52 H523 0.920(17)
O1W H11W 0.85(2)
O1W H12W 0.84(2)
O2W H21W 0.87(2)
O2W H22W 0.86(2)
O3W H31W 0.87(2)
O3W H32W 0.86(2)
O4W H41W 0.84(2)
O4W H42W 0.89(2)
O5W H51W 0.91(2)
O5W H52W 0.94(3)
